data_7051448
_journal_name_full 'New Journal of Chemistry'
_journal_paper_doi 10.1039/a902738f
_journal_year 1999
_chemical_formula_analytical 'C43.25 H39.25 Cl0.75 N2 O P3 Pt S'
_chemical_formula_moiety 'C43 H39 N2 O P3 Pt S.(C H Cl3)0.25'
_chemical_formula_structural 'C43.25 H39.25 Cl0.75 N2 O P3 Pt S'
_chemical_formula_sum 'C43.25 H39.25 Cl0.75 N2 O P3 Pt S'
_chemical_formula_weight 949.66
_space_group_IT_number 2
_symmetry_cell_setting triclinic
_symmetry_space_group_name_Hall '-P 1'
_symmetry_space_group_name_H-M 'P -1'
_cell_angle_alpha 112.0190(10)
_cell_angle_beta 99.4310(10)
_cell_angle_gamma 98.6350(10)
_cell_formula_units_Z 2
_cell_length_a 10.7499(3)
_cell_length_b 13.9705(4)
_cell_length_c 16.7686(4)
_cell_measurement_temperature 293(2)
_cell_volume 2240.61(10)
_diffrn_ambient_temperature 293(2)
_exptl_crystal_density_diffrn 1.408
_refine_ls_R_factor_obs 0.0438
_refine_ls_wR_factor_obs 0.0994
_cod_depositor_comments
;
The following automatic conversions were performed:
'_symmetry_cell_setting' value 'Triclinic' changed to 'triclinic'
according to '/home/saulius/struct/CIF-dictionaries/cif_core.dic'
dictionary named 'cif_core.dic' version 2.4.1 from 2010-06-29.

Automatic conversion script
Id: cif_fix_enum 1527 2010-12-29 10:47:43Z saulius 
;
_cod_database_code 7051448

loop_
_symmetry_equiv_pos_as_xyz
'x, y, z'
'-x, -y, -z'

loop_
_atom_site_aniso_label
_atom_site_aniso_U_11
_atom_site_aniso_U_22
_atom_site_aniso_U_33
_atom_site_aniso_U_23
_atom_site_aniso_U_13
_atom_site_aniso_U_12
Pt1 0.0340(2) 0.0426(2) 0.0457(2) 0.01507(14) 0.01522(13) 0.01381(13)
C50 0.038(5) 0.060(6) 0.120(8) 0.025(6) 0.018(5) 0.007(4)
P1 0.0362(11) 0.0403(11) 0.0434(12) 0.0146(9) 0.0148(9) 0.0115(9)
C1 0.044(5) 0.047(5) 0.043(5) 0.020(4) 0.007(4) 0.009(4)
C2 0.054(5) 0.051(5) 0.058(5) 0.024(4) 0.022(4) 0.017(4)
C3 0.068(7) 0.059(6) 0.083(7) 0.032(6) 0.008(6) 0.022(5)
C4 0.081(8) 0.074(7) 0.103(9) 0.057(7) 0.014(6) 0.016(6)
C5 0.084(8) 0.116(9) 0.080(7) 0.065(7) 0.041(6) 0.009(7)
C6 0.078(7) 0.069(6) 0.060(6) 0.033(5) 0.030(5) 0.026(5)
C7 0.051(5) 0.034(4) 0.041(4) 0.015(4) 0.016(4) 0.015(4)
C8 0.048(5) 0.064(5) 0.048(5) 0.025(4) 0.021(4) 0.024(4)
C9 0.060(6) 0.067(6) 0.051(6) 0.019(5) 0.026(5) 0.028(5)
C10 0.062(6) 0.056(5) 0.042(5) 0.003(4) 0.006(5) 0.022(5)
C11 0.068(7) 0.052(5) 0.052(6) 0.001(5) 0.013(5) 0.011(5)
C12 0.051(5) 0.057(5) 0.066(6) 0.020(5) 0.024(4) 0.005(5)
C13 0.037(4) 0.046(5) 0.041(4) 0.019(4) 0.015(3) 0.015(4)
C14 0.028(4) 0.048(5) 0.036(4) 0.013(4) 0.015(3) 0.008(4)
N14 0.040(4) 0.032(4) 0.046(4) 0.010(3) 0.008(3) 0.008(3)
C15 0.044(5) 0.054(5) 0.059(5) 0.013(4) 0.013(4) 0.015(4)
C16 0.030(5) 0.075(6) 0.063(6) 0.024(5) 0.002(4) 0.008(4)
C17 0.043(6) 0.076(7) 0.075(6) 0.030(5) 0.021(5) 0.029(5)
C18 0.046(5) 0.048(5) 0.057(5) 0.015(4) 0.015(4) 0.019(4)
S2 0.0404(12) 0.0529(12) 0.0581(13) 0.0190(10) 0.0126(10) 0.0201(10)
P2 0.0464(13) 0.0520(13) 0.0380(12) 0.0171(10) 0.0104(9) 0.0243(10)
N2 0.069(5) 0.063(4) 0.045(4) 0.018(3) 0.012(3) 0.032(4)
P3 0.0538(14) 0.0634(14) 0.0391(12) 0.0201(11) 0.0140(10) 0.0278(12)
O3 0.066(4) 0.083(4) 0.049(3) 0.020(3) 0.019(3) 0.047(3)
C19 0.057(6) 0.043(5) 0.058(6) 0.022(4) 0.017(4) 0.021(4)
C20 0.071(7) 0.054(6) 0.098(8) 0.026(6) 0.027(6) 0.010(5)
C21 0.068(8) 0.075(9) 0.218(18) 0.061(11) 0.059(11) 0.002(7)
C22 0.141(15) 0.090(11) 0.196(18) 0.074(12) 0.117(15) 0.040(10)
C23 0.127(11) 0.113(10) 0.104(10) 0.060(8) 0.081(9) 0.051(9)
C24 0.091(8) 0.086(7) 0.073(7) 0.041(6) 0.036(6) 0.036(6)
C25 0.055(5) 0.054(5) 0.048(5) 0.022(4) 0.015(4) 0.027(4)
C26 0.124(9) 0.112(8) 0.053(6) 0.020(6) 0.019(6) 0.087(8)
C27 0.160(12) 0.119(10) 0.088(9) 0.022(7) 0.047(8) 0.109(10)
C28 0.087(8) 0.109(9) 0.124(11) 0.066(8) 0.022(7) 0.068(7)
C29 0.079(7) 0.100(8) 0.071(7) 0.032(6) 0.014(5) 0.062(7)
C30 0.071(6) 0.074(6) 0.052(6) 0.023(5) 0.014(5) 0.032(5)
C31 0.047(5) 0.064(6) 0.044(5) 0.024(4) 0.015(4) 0.027(4)
C32 0.087(7) 0.074(6) 0.049(6) 0.023(5) 0.010(5) 0.040(6)
C33 0.078(7) 0.108(8) 0.044(6) 0.033(6) 0.005(5) 0.033(6)
C34 0.084(7) 0.081(7) 0.048(6) 0.014(5) 0.012(5) 0.038(6)
C35 0.113(9) 0.059(6) 0.066(7) 0.010(5) 0.027(6) 0.031(6)
C36 0.102(8) 0.072(7) 0.056(6) 0.027(5) 0.012(5) 0.040(6)
C37 0.090(8) 0.070(7) 0.050(6) 0.021(5) 0.021(5) 0.012(6)
C38 0.084(9) 0.179(15) 0.068(8) 0.042(9) 0.031(7) 0.021(10)
C39 0.101(13) 0.285(32) 0.081(11) 0.031(17) 0.027(9) -0.072(19)
C40 0.234(30) 0.243(36) 0.093(14) -0.016(18) 0.080(17) -0.120(30)
C41 0.359(37) 0.076(10) 0.101(12) 0.006(8) 0.091(19) -0.023(18)
C42 0.178(15) 0.074(8) 0.114(11) 0.026(8) 0.076(10) 0.008(10)

loop_
_atom_site_label
_atom_site_type_symbol
_atom_site_fract_x
_atom_site_fract_y
_atom_site_fract_z
_atom_site_U_iso_or_equiv
_atom_site_thermal_displace_type
_atom_site_occupancy
_atom_site_calc_flag
_atom_site_refinement_flags
_atom_site_disorder_group
Pt1 Pt 0.19259(3) -1.69696(2) 0.10674(2) 0.04040(15) Uani 1 d . .
C50 C 0.0142(8) -1.8026(7) 0.0521(7) 0.077(3) Uani 1 d . .
H50A H -0.0330(26) -1.7889(34) 0.0053(29) 0.115 Uiso 1 calc R .
H50B H -0.0336(26) -1.7943(36) 0.0970(12) 0.115 Uiso 1 calc R .
H50C H 0.0261(8) -1.8738(7) 0.0287(39) 0.115 Uiso 1 calc R .
P1 P 0.2982(2) -1.82425(15) 0.07491(12) 0.0398(5) Uani 1 d . .
C1 C 0.2686(7) -1.9202(6) 0.1219(5) 0.044(2) Uani 1 d . .
C2 C 0.3005(8) -2.0184(6) 0.0893(5) 0.052(2) Uani 1 d . .
H2A H 0.3372(8) -2.0362(6) 0.0406(5) 0.063 Uiso 1 calc R .
C3 C 0.2796(9) -2.0892(7) 0.1266(7) 0.069(3) Uani 1 d . .
H3A H 0.2999(9) -2.1548(7) 0.1020(7) 0.083 Uiso 1 calc R .
C4 C 0.2288(10) -2.0646(9) 0.2002(8) 0.081(3) Uani 1 d . .
H4A H 0.2175(10) -2.1118(9) 0.2269(8) 0.097 Uiso 1 calc R .
C5 C 0.1948(10) -1.9673(10) 0.2338(7) 0.085(3) Uani 1 d . .
H5A H 0.1584(10) -1.9501(10) 0.2825(7) 0.102 Uiso 1 calc R .
C6 C 0.2150(9) -1.8948(7) 0.1945(6) 0.064(2) Uani 1 d . .
H6A H 0.1923(9) -1.8300(7) 0.2175(6) 0.077 Uiso 1 calc R .
C7 C 0.2853(8) -1.9060(6) -0.0412(5) 0.041(2) Uani 1 d . .
C8 C 0.3807(8) -1.8935(6) -0.0849(5) 0.050(2) Uani 1 d . .
H8A H 0.4576(8) -1.8425(6) -0.0542(5) 0.060 Uiso 1 calc R .
C9 C 0.3623(9) -1.9571(7) -0.1751(5) 0.058(2) Uani 1 d . .
H9A H 0.4275(9) -1.9482(7) -0.2037(5) 0.070 Uiso 1 calc R .
C10 C 0.2508(9) -2.0316(7) -0.2213(6) 0.059(2) Uani 1 d . .
H10A H 0.2397(9) -2.0733(7) -0.2813(6) 0.070 Uiso 1 calc R .
C11 C 0.1553(10) -2.0451(7) -0.1799(6) 0.064(2) Uani 1 d . .
H11A H 0.0791(10) -2.0967(7) -0.2114(6) 0.077 Uiso 1 calc R .
C12 C 0.1710(8) -1.9826(6) -0.0913(6) 0.059(2) Uani 1 d . .
H12A H 0.1040(8) -1.9915(6) -0.0642(6) 0.070 Uiso 1 calc R .
C13 C 0.4683(7) -1.7546(6) 0.1204(5) 0.039(2) Uani 1 d . .
C14 C 0.4925(7) -1.6455(6) 0.1575(4) 0.038(2) Uani 1 d . .
N14 N 0.3830(6) -1.5934(5) 0.1653(4) 0.041(2) Uani 1 d D .
H14A H 0.4006(65) -1.5292(34) 0.1560(42) 0.044(21) Uiso 1 d D .
H14B H 0.3901(76) -1.5595(55) 0.2283(22) 0.064(26) Uiso 1 d D .
C15 C 0.6169(8) -1.5857(7) 0.1893(5) 0.055(2) Uani 1 d . .
H15A H 0.6323(8) -1.5121(7) 0.2152(5) 0.066 Uiso 1 calc R .
C16 C 0.7202(8) -1.6343(7) 0.1833(5) 0.059(2) Uani 1 d . .
H16A H 0.8048(8) -1.5937(7) 0.2020(5) 0.071 Uiso 1 calc R .
C17 C 0.6962(8) -1.7435(7) 0.1492(6) 0.062(2) Uani 1 d . .
H17A H 0.7653(8) -1.7765(7) 0.1470(6) 0.075 Uiso 1 calc R .
C18 C 0.5728(8) -1.8034(6) 0.1187(5) 0.051(2) Uani 1 d . .
H18A H 0.5578(8) -1.8769(6) 0.0966(5) 0.061 Uiso 1 calc R .
S2 S 0.0633(2) -1.5700(2) 0.13372(13) 0.0505(5) Uani 1 d . .
P2 P 0.1676(2) -1.4207(2) 0.21455(13) 0.0443(5) Uani 1 d . .
N2 N 0.2282(7) -1.3912(5) 0.3152(4) 0.058(2) Uani 1 d . .
P3 P 0.2870(2) -1.4517(2) 0.37028(13) 0.0504(6) Uani 1 d . .
O3 O 0.3905(5) -1.5077(4) 0.3425(3) 0.064(2) Uani 1 d . .
C19 C 0.2939(8) -1.3871(6) 0.1643(6) 0.051(2) Uani 1 d . .
C20 C 0.4160(10) -1.3281(7) 0.2169(7) 0.076(3) Uani 1 d . .
H20A H 0.4315(10) -1.2994(7) 0.2784(7) 0.091 Uiso 1 calc R .
C21 C 0.5166(12) -1.3129(10) 0.1742(14) 0.119(5) Uani 1 d . .
H21A H 0.5988(12) -1.2742(10) 0.2090(14) 0.142 Uiso 1 calc R .
C22 C 0.4974(18) -1.3524(12) 0.0849(14) 0.126(6) Uani 1 d . .
H22A H 0.5657(18) -1.3433(12) 0.0588(14) 0.151 Uiso 1 calc R .
C23 C 0.3798(16) -1.4040(11) 0.0358(9) 0.100(4) Uani 1 d . .
H23A H 0.3647(16) -1.4287(11) -0.0255(9) 0.120 Uiso 1 calc R .
C24 C 0.2773(11) -1.4224(8) 0.0736(7) 0.077(3) Uani 1 d . .
H24A H 0.1957(11) -1.4595(8) 0.0368(7) 0.092 Uiso 1 calc R .
C25 C 0.0574(8) -1.3371(6) 0.2117(5) 0.050(2) Uani 1 d . .
C26 C 0.0359(11) -1.2690(8) 0.2892(6) 0.094(4) Uani 1 d . .
H26A H 0.0800(11) -1.2653(8) 0.3433(6) 0.112 Uiso 1 calc R .
C27 C -0.0536(13) -1.2042(9) 0.2870(8) 0.118(5) Uani 1 d . .
H27A H -0.0705(13) -1.1588(9) 0.3389(8) 0.141 Uiso 1 calc R .
C28 C -0.1144(11) -1.2109(9) 0.2055(9) 0.096(4) Uani 1 d . .
H28A H -0.1732(11) -1.1689(9) 0.2032(9) 0.116 Uiso 1 calc R .
C29 C -0.0928(10) -1.2740(8) 0.1309(7) 0.080(3) Uani 1 d . .
H29A H -0.1346(10) -1.2758(8) 0.0771(7) 0.096 Uiso 1 calc R .
C30 C -0.0087(9) -1.3364(7) 0.1337(6) 0.065(3) Uani 1 d . .
H30A H 0.0055(9) -1.3811(7) 0.0805(6) 0.078 Uiso 1 calc R .
C31 C 0.3494(7) -1.3507(6) 0.4812(5) 0.048(2) Uani 1 d . .
C32 C 0.4114(9) -1.3747(7) 0.5485(6) 0.069(3) Uani 1 d . .
H32A H 0.4190(9) -1.4440(7) 0.5359(6) 0.083 Uiso 1 calc R .
C33 C 0.4610(9) -1.2991(9) 0.6320(6) 0.076(3) Uani 1 d . .
H33A H 0.4983(9) -1.3184(9) 0.6761(6) 0.091 Uiso 1 calc R .
C34 C 0.4578(10) -1.1968(8) 0.6528(6) 0.073(3) Uani 1 d . .
H34A H 0.4947(10) -1.1455(8) 0.7100(6) 0.088 Uiso 1 calc R .
C35 C 0.4002(11) -1.1703(8) 0.5894(7) 0.082(3) Uani 1 d . .
H35A H 0.3970(11) -1.0999(8) 0.6030(7) 0.098 Uiso 1 calc R .
C36 C 0.3448(10) -1.2468(7) 0.5029(6) 0.075(3) Uani 1 d . .
H36A H 0.3047(10) -1.2268(7) 0.4600(6) 0.090 Uiso 1 calc R .
C37 C 0.1571(10) -1.5428(8) 0.3784(6) 0.071(3) Uani 1 d G .
C38 C 0.0335(11) -1.5247(13) 0.3785(8) 0.112(4) Uani 1 d G .
H38A H 0.0168(39) -1.4649(55) 0.3707(86) 0.135 Uiso 1 calc R .
C39 C -0.0624(21) -1.5874(22) 0.3890(12) 0.182(13) Uani 1 d G .
H39A H -0.1412(21) -1.5678(22) 0.3911(12) 0.218 Uiso 1 calc R .
C40 C -0.0504(35) -1.6745(26) 0.3964(17) 0.231(22) Uani 1 d G .
H40A H -0.1189(35) -1.7174(26) 0.4035(17) 0.277 Uiso 1 calc R .
C41 C 0.0722(31) -1.7030(14) 0.3934(11) 0.192(11) Uani 1 d G .
H41A H 0.0838(31) -1.7662(14) 0.3965(11) 0.230 Uiso 1 calc R .
C42 C 0.1775(16) -1.6321(11) 0.3853(8) 0.123(5) Uani 1 d G .
H42A H 0.2583(16) -1.6482(11) 0.3850(8) 0.148 Uiso 1 calc R .
C60 C 0.2917(44) -1.8556(38) 0.5233(32) 0.300(61) Uiso 0.25 d PD .
Cl1 Cl 0.3388(22) -1.8984(17) 0.6102(14) 0.188(8) Uiso 0.25 d PD .
Cl2 Cl 0.2640(42) -1.9881(34) 0.4479(27) 0.318(18) Uiso 0.25 d PD .
Cl3 Cl 0.1215(25) -1.9122(18) 0.4724(15) 0.201(8) Uiso 0.25 d PD .

loop_
_geom_bond_atom_site_label_1
_geom_bond_atom_site_label_2
_geom_bond_distance
_geom_bond_site_symmetry_2
_geom_bond_publ_flag
Pt1 C50 2.063(8) . ?
Pt1 N14 2.153(6) . ?
Pt1 P1 2.197(2) . ?
Pt1 S2 2.372(2) . ?
P1 C1 1.807(8) . ?
P1 C7 1.820(7) . ?
P1 C13 1.823(7) . ?
C1 C6 1.382(11) . ?
C1 C2 1.392(10) . ?
C2 C3 1.365(12) . ?
C3 C4 1.379(14) . ?
C4 C5 1.393(14) . ?
C5 C6 1.409(12) . ?
C7 C8 1.381(11) . ?
C7 C12 1.397(10) . ?
C8 C9 1.399(10) . ?
C9 C10 1.355(11) . ?
C10 C11 1.359(12) . ?
C11 C12 1.378(11) . ?
C13 C14 1.377(9) . ?
C13 C18 1.397(10) . ?
C14 C15 1.366(10) . ?
C14 N14 1.472(9) . ?
C15 C16 1.383(11) . ?
C16 C17 1.379(11) . ?
C17 C18 1.359(11) . ?
S2 P2 2.030(3) . ?
P2 N2 1.574(6) . ?
P2 C25 1.791(7) . ?
P2 C19 1.804(9) . ?
N2 P3 1.589(6) . ?
P3 O3 1.492(5) . ?
P3 C31 1.800(8) . ?
P3 C37 1.801(10) . ?
C19 C24 1.382(12) . ?
C19 C20 1.389(12) . ?
C20 C21 1.42(2) . ?
C21 C22 1.35(2) . ?
C22 C23 1.32(2) . ?
C23 C24 1.40(2) . ?
C25 C26 1.373(11) . ?
C25 C30 1.388(10) . ?
C26 C27 1.422(13) . ?
C27 C28 1.378(14) . ?
C28 C29 1.314(14) . ?
C29 C30 1.353(11) . ?
C31 C36 1.370(11) . ?
C31 C32 1.390(10) . ?
C32 C33 1.356(12) . ?
C33 C34 1.345(12) . ?
C34 C35 1.342(12) . ?
C35 C36 1.401(12) . ?
C37 C38 1.39 . ?
C37 C42 1.342(15) . ?
C38 C39 1.33(2) . ?
C39 C40 1.29(4) . ?
C40 C41 1.44(4) . ?
C41 C42 1.45(2) . ?
C60 Cl2 1.75(3) . ?
C60 Cl3 1.80(3) . ?
C60 Cl1 1.80(3) . ?
Cl1 Cl2 2.46(5) . ?
Cl2 Cl3 2.00(4) . ?
